data_2019078
loop_
_publ_author_name
'Guo, Yi-Ping'
'Wang, Hui'
'Li, Guo-Ting'

_publ_section_title
;
 Poly[bis[\m~2~-3-(pyridin-4-yl)benzoato-\k^3^<i>N</i>:<i>O</i>,<i>O</i>']lead(II)]
;
_journal_coeditor_code FA3319
_journal_issue 8
_journal_name_full 'Acta Crystallographica Section C'
_journal_page_first 872
_journal_page_last 875
_journal_paper_doi 10.1107/S0108270113019045
_journal_volume 69
_journal_year 2013
_chemical_formula_iupac '[Pb (C12 H8 N O2)2]'
_chemical_formula_moiety 'C24 H16 N2 O4 Pb'
_chemical_formula_sum 'C24 H16 N2 O4 Pb'
_chemical_formula_weight 603.58
_chemical_name_systematic Poly[bis[\m~2~-3-(pyridin-4-yl)benzoato-\k^3^<i>N</i>:<i>O</i>,<i>O</i>']lead(II)]
_space_group_IT_number 5
_symmetry_cell_setting monoclinic
_symmetry_space_group_name_Hall 'C 2y'
_symmetry_space_group_name_H-M 'C 1 2 1'
_atom_sites_solution_hydrogens geom
_atom_sites_solution_primary direct
_atom_sites_solution_secondary difmap
_audit_creation_method SHELXL-97
_cell_angle_alpha 90.00
_cell_angle_beta 104.795(2)
_cell_angle_gamma 90.00
_cell_formula_units_Z 2
_cell_length_a 15.9945(7)
_cell_length_b 6.7767(3)
_cell_length_c 9.5020(4)
_cell_measurement_reflns_used 2390
_cell_measurement_temperature 296(2)
_cell_measurement_theta_max 26.04
_cell_measurement_theta_min 2.98
_cell_volume 995.77(8)
_computing_cell_refinement 'SAINT (Siemens, 1994)'
_computing_data_collection 'SMART (Siemens, 1996)'
_computing_data_reduction 'SAINT (Siemens, 1994)'
_computing_molecular_graphics 'SHELXTL (Siemens, 1994)'
_computing_publication_material 'SHELXL97 (Sheldrick, 2008)'
_computing_structure_refinement 'SHELXL97 (Sheldrick, 2008)'
_computing_structure_solution 'SHELXS97 (Sheldrick, 2008)'
_diffrn_ambient_temperature 296(2)
_diffrn_measured_fraction_theta_full 0.998
_diffrn_measured_fraction_theta_max 0.998
_diffrn_measurement_device_type 'Siemens SMART CCD'
_diffrn_measurement_method '\w scan'
_diffrn_radiation_monochromator graphite
_diffrn_radiation_source 'fine-focus sealed tube'
_diffrn_radiation_type MoK\a
_diffrn_radiation_wavelength 0.71073
_diffrn_reflns_av_R_equivalents 0.0412
_diffrn_reflns_av_sigmaI/netI 0.0691
_diffrn_reflns_limit_h_max 18
_diffrn_reflns_limit_h_min -18
_diffrn_reflns_limit_k_max 8
_diffrn_reflns_limit_k_min -7
_diffrn_reflns_limit_l_max 11
_diffrn_reflns_limit_l_min -10
_diffrn_reflns_number 3618
_diffrn_reflns_theta_full 24.99
_diffrn_reflns_theta_max 24.99
_diffrn_reflns_theta_min 2.22
_exptl_absorpt_coefficient_mu 8.507
_exptl_absorpt_correction_T_max 0.612
_exptl_absorpt_correction_T_min 0.350
_exptl_absorpt_correction_type multi-scan
_exptl_absorpt_process_details '(SADABS; Sheldrick, 1996)'
_exptl_crystal_colour colourless
_exptl_crystal_density_diffrn 2.013
_exptl_crystal_density_method 'not measured'
_exptl_crystal_description block
_exptl_crystal_F_000 576
_exptl_crystal_size_max 0.412
_exptl_crystal_size_mid 0.096
_exptl_crystal_size_min 0.065
_refine_diff_density_max 0.983
_refine_diff_density_min -1.925
_refine_ls_abs_structure_details
;
Flack (1983), <b>???? Friedel pairs</b>
;
_refine_ls_abs_structure_Flack 0.015(18)
_refine_ls_extinction_method none
_refine_ls_goodness_of_fit_ref 1.095
_refine_ls_hydrogen_treatment constr
_refine_ls_matrix_type full
_refine_ls_number_parameters 141
_refine_ls_number_reflns 1676
_refine_ls_number_restraints 1
_refine_ls_restrained_S_all 1.095
_refine_ls_R_factor_all 0.0317
_refine_ls_R_factor_gt 0.0315
_refine_ls_shift/su_max 0.000
_refine_ls_shift/su_mean 0.000
_refine_ls_structure_factor_coef Fsqd
_refine_ls_weighting_details 'calc w=1/[\s^2^(Fo^2^)+(0.0097P)^2^+0.0000P] where P=(Fo^2^+2Fc^2^)/3'
_refine_ls_weighting_scheme calc
_refine_ls_wR_factor_gt 0.0746
_refine_ls_wR_factor_ref 0.0747
_reflns_number_gt 1668
_reflns_number_total 1676
_reflns_threshold_expression I>2sigma(I)
_cod_data_source_file fa3319.cif
_cod_data_source_block I
_cod_original_cell_volume 995.77(7)
_cod_original_sg_symbol_H-M C2
_cod_database_code 2019078
_cod_database_fobs_code 2019078

loop_
_symmetry_equiv_pos_as_xyz
'x, y, z'
'-x, y, -z'
'x+1/2, y+1/2, z'
'-x+1/2, y+1/2, -z'

loop_
_atom_site_type_symbol
_atom_site_label
_atom_site_fract_x
_atom_site_fract_y
_atom_site_fract_z
_atom_site_U_iso_or_equiv
_atom_site_adp_type
_atom_site_calc_flag
_atom_site_refinement_flags
_atom_site_occupancy
_atom_site_symmetry_multiplicity
Pb Pb1 0.0000 0.2374 0.5000 0.03977(15) Uani d S 1 2
O O1 0.0598(5) -0.5374(12) -0.3142(10) 0.071(2) Uani d . 1 1
O O2 0.1223(7) -0.4909(13) -0.4902(9) 0.085(3) Uani d . 1 1
N N1 0.0774(5) 0.1497(12) 0.2823(9) 0.0463(19) Uani d . 1 1
C C1 0.1082(6) -0.4371(15) -0.3746(12) 0.049(2) Uani d . 1 1
C C2 0.1433(5) -0.250(4) -0.3032(8) 0.041(2) Uani d . 1 1
C C3 0.1938(6) -0.1221(15) -0.3646(10) 0.047(2) Uani d . 1 1
H H3 0.2091 -0.1593 -0.4488 0.056 Uiso calc R 1 1
C C4 0.2204(6) 0.0561(15) -0.3016(10) 0.046(2) Uani d . 1 1
H H4 0.2534 0.1392 -0.3439 0.055 Uiso calc R 1 1
C C5 0.1986(6) 0.1155(14) -0.1742(10) 0.042(2) Uani d . 1 1
H H5 0.2166 0.2377 -0.1328 0.050 Uiso calc R 1 1
C C6 0.1495(5) -0.0107(13) -0.1094(9) 0.0349(17) Uani d . 1 1
C C7 0.1232(5) -0.1901(13) -0.1747(10) 0.039(2) Uani d . 1 1
H H7 0.0910 -0.2743 -0.1318 0.047 Uiso calc R 1 1
C C8 0.1249(5) 0.0463(13) 0.0260(9) 0.0355(18) Uani d . 1 1
C C9 0.1149(5) 0.239(4) 0.0627(8) 0.0447(16) Uani d . 1 1
H H9 0.1241 0.3401 0.0023 0.054 Uiso calc R 1 1
C C10 0.0909(7) 0.2842(14) 0.1897(13) 0.053(4) Uani d . 1 1
H H10 0.0840 0.4163 0.2107 0.063 Uiso calc R 1 1
C C11 0.0876(6) -0.0373(15) 0.2471(10) 0.045(2) Uani d . 1 1
H H11 0.0787 -0.1351 0.3104 0.054 Uiso calc R 1 1
C C12 0.1108(6) -0.0959(14) 0.1225(9) 0.0406(19) Uani d . 1 1
H H12 0.1168 -0.2291 0.1037 0.049 Uiso calc R 1 1

loop_
_atom_site_aniso_label
_atom_site_aniso_U_11
_atom_site_aniso_U_22
_atom_site_aniso_U_33
_atom_site_aniso_U_12
_atom_site_aniso_U_13
_atom_site_aniso_U_23
Pb1 0.0582(2) 0.0347(2) 0.0326(2) 0.000 0.02288(15) 0.000
O1 0.086(5) 0.048(5) 0.086(6) -0.021(4) 0.035(5) -0.023(4)
O2 0.147(8) 0.066(6) 0.053(5) -0.028(5) 0.045(5) -0.035(4)
N1 0.058(5) 0.049(5) 0.037(5) 0.000(3) 0.022(4) -0.008(3)
C1 0.054(5) 0.038(5) 0.055(6) -0.004(4) 0.012(5) -0.011(4)
C2 0.045(3) 0.050(6) 0.031(3) 0.002(8) 0.018(3) -0.016(7)
C3 0.051(5) 0.060(7) 0.038(5) -0.006(4) 0.027(4) -0.005(4)
C4 0.052(5) 0.054(6) 0.041(5) -0.011(4) 0.029(4) -0.002(4)
C5 0.043(4) 0.049(6) 0.036(5) -0.007(4) 0.013(4) -0.005(4)
C6 0.034(4) 0.044(5) 0.030(4) 0.000(3) 0.016(3) -0.003(3)
C7 0.043(4) 0.045(6) 0.035(5) -0.002(3) 0.022(4) 0.003(3)
C8 0.033(4) 0.043(5) 0.032(4) -0.003(3) 0.011(3) -0.004(3)
C9 0.061(4) 0.041(4) 0.041(4) -0.004(11) 0.030(3) -0.006(10)
C10 0.069(6) 0.041(11) 0.055(6) -0.003(4) 0.029(5) -0.007(4)
C11 0.048(5) 0.056(6) 0.035(5) -0.002(4) 0.018(4) 0.004(4)
C12 0.050(5) 0.046(5) 0.031(4) 0.002(4) 0.020(4) -0.005(3)

loop_
_atom_type_symbol
_atom_type_description
_atom_type_scat_dispersion_real
_atom_type_scat_dispersion_imag
_atom_type_scat_source
C C 0.0033 0.0016 'International Tables Vol C Tables 4.2.6.8 and 6.1.1.4'
H H 0.0000 0.0000 'International Tables Vol C Tables 4.2.6.8 and 6.1.1.4'
N N 0.0061 0.0033 'International Tables Vol C Tables 4.2.6.8 and 6.1.1.4'
O O 0.0106 0.0060 'International Tables Vol C Tables 4.2.6.8 and 6.1.1.4'
Pb Pb -3.3944 10.1111 'International Tables Vol C Tables 4.2.6.8 and 6.1.1.4'

loop_
_geom_angle_atom_site_label_1
_geom_angle_atom_site_label_2
_geom_angle_atom_site_label_3
_geom_angle_site_symmetry_1
_geom_angle_site_symmetry_3
_geom_angle
_geom_angle_publ_flag
O1 Pb1 O1 1_566 2_565 98.8(5) yes
O1 Pb1 O2 1_566 2_565 74.4(3) yes
O1 Pb1 O2 2_565 2_565 51.0(3) yes
O1 Pb1 O2 1_566 1_566 51.0(3) ?
O1 Pb1 O2 2_565 1_566 74.4(3) ?
O2 Pb1 O2 2_565 1_566 92.8(5) yes
O1 Pb1 N1 1_566 . 122.3(3) yes
O1 Pb1 N1 2_565 . 75.4(3) yes
O2 Pb1 N1 2_565 . 126.4(2) yes
O2 Pb1 N1 1_566 . 73.0(2) yes
O1 Pb1 N1 1_566 2_556 75.4(3) ?
O1 Pb1 N1 2_565 2_556 122.3(3) ?
O2 Pb1 N1 2_565 2_556 73.0(2) ?
O2 Pb1 N1 1_566 2_556 126.4(2) ?
N1 Pb1 N1 . 2_556 154.9(4) yes
O1 Pb1 C1 1_566 1_566 25.8(3) ?
O1 Pb1 C1 2_565 1_566 84.2(3) ?
O2 Pb1 C1 2_565 1_566 81.0(3) ?
O2 Pb1 C1 1_566 1_566 25.4(3) ?
N1 Pb1 C1 . 1_566 98.0(3) ?
N1 Pb1 C1 2_556 1_566 101.2(3) ?
O1 Pb1 C1 1_566 2_565 84.2(3) ?
O1 Pb1 C1 2_565 2_565 25.8(3) ?
O2 Pb1 C1 2_565 2_565 25.4(3) ?
O2 Pb1 C1 1_566 2_565 81.0(3) ?
N1 Pb1 C1 . 2_565 101.2(3) ?
N1 Pb1 C1 2_556 2_565 98.0(3) ?
C1 Pb1 C1 1_566 2_565 79.5(4) ?
C1 O1 Pb1 . 1_544 100.8(7) ?
C1 O2 Pb1 . 1_544 86.3(7) ?
C10 N1 C11 . . 115.9(8) ?
C10 N1 Pb1 . . 122.4(6) ?
C11 N1 Pb1 . . 120.4(6) ?
O2 C1 O1 . . 121.0(9) ?
O2 C1 C2 . . 121.9(10) ?
O1 C1 C2 . . 117.1(9) ?
O2 C1 Pb1 . 1_544 68.3(6) ?
O1 C1 Pb1 . 1_544 53.4(5) ?
C2 C1 Pb1 . 1_544 165.4(7) ?
C7 C2 C3 . . 118.0(16) ?
C7 C2 C1 . . 120.1(13) ?
C3 C2 C1 . . 121.8(8) ?
C4 C3 C2 . . 120.5(10) ?
C4 C3 H3 . . 119.7 ?
C2 C3 H3 . . 119.7 ?
C3 C4 C5 . . 121.0(8) ?
C3 C4 H4 . . 119.5 ?
C5 C4 H4 . . 119.5 ?
C4 C5 C6 . . 119.6(8) ?
C4 C5 H5 . . 120.2 ?
C6 C5 H5 . . 120.2 ?
C7 C6 C5 . . 118.6(8) ?
C7 C6 C8 . . 120.0(7) ?
C5 C6 C8 . . 121.4(8) ?
C6 C7 C2 . . 122.3(11) ?
C6 C7 H7 . . 118.8 ?
C2 C7 H7 . . 118.8 ?
C9 C8 C12 . . 116.3(8) ?
C9 C8 C6 . . 122.7(9) ?
C12 C8 C6 . . 121.0(8) ?
C8 C9 C10 . . 120.4(17) ?
C8 C9 H9 . . 119.8 ?
C10 C9 H9 . . 119.8 ?
N1 C10 C9 . . 123.7(14) ?
N1 C10 H10 . . 118.2 ?
C9 C10 H10 . . 118.2 ?
N1 C11 C12 . . 124.3(9) ?
N1 C11 H11 . . 117.8 ?
C12 C11 H11 . . 117.8 ?
C11 C12 C8 . . 119.3(9) ?
C11 C12 H12 . . 120.3 ?
C8 C12 H12 . . 120.3 ?

loop_
_geom_bond_atom_site_label_1
_geom_bond_atom_site_label_2
_geom_bond_site_symmetry_2
_geom_bond_distance
_geom_bond_publ_flag
Pb1 O1 1_566 2.345(8) yes
Pb1 O1 2_565 2.345(7) ?
Pb1 O2 2_565 2.670(9) ?
Pb1 O2 1_566 2.670(9) yes
Pb1 N1 . 2.733(8) yes
Pb1 N1 2_556 2.733(8) ?
Pb1 C1 1_566 2.868(9) ?
Pb1 C1 2_565 2.868(9) ?
O1 C1 . 1.271(14) ?
O1 Pb1 1_544 2.345(7) ?
O2 C1 . 1.232(13) ?
O2 Pb1 1_544 2.670(9) ?
N1 C10 . 1.322(13) ?
N1 C11 . 1.332(13) ?
C1 C2 . 1.48(2) ?
C1 Pb1 1_544 2.868(9) ?
C2 C7 . 1.399(12) ?
C2 C3 . 1.41(2) ?
C3 C4 . 1.367(15) ?
C3 H3 . 0.9300 ?
C4 C5 . 1.401(13) ?
C4 H4 . 0.9300 ?
C5 C6 . 1.406(13) ?
C5 H5 . 0.9300 ?
C6 C7 . 1.381(13) ?
C6 C8 . 1.489(11) ?
C7 H7 . 0.9300 ?
C8 C9 . 1.37(3) ?
C8 C12 . 1.387(13) ?
C9 C10 . 1.390(14) ?
C9 H9 . 0.9300 ?
C10 H10 . 0.9300 ?
C11 C12 . 1.386(13) ?
C11 H11 . 0.9300 ?
C12 H12 . 0.9300 ?

loop_
_geom_torsion_atom_site_label_1
_geom_torsion_atom_site_label_2
_geom_torsion_atom_site_label_3
_geom_torsion_atom_site_label_4
_geom_torsion_site_symmetry_1
_geom_torsion
O1 Pb1 N1 C10 1_566 -61.6(9)
O1 Pb1 N1 C10 2_565 29.6(8)
O2 Pb1 N1 C10 2_565 32.4(9)
O2 Pb1 N1 C10 1_566 -48.2(8)
N1 Pb1 N1 C10 2_556 168.0(8)
C1 Pb1 N1 C10 1_566 -52.2(8)
C1 Pb1 N1 C10 2_565 28.6(8)
O1 Pb1 N1 C11 1_566 131.8(7)
O1 Pb1 N1 C11 2_565 -137.0(7)
O2 Pb1 N1 C11 2_565 -134.1(7)
O2 Pb1 N1 C11 1_566 145.2(8)
N1 Pb1 N1 C11 2_556 1.4(7)
C1 Pb1 N1 C11 1_566 141.2(7)
C1 Pb1 N1 C11 2_565 -138.0(7)
Pb1 O2 C1 O1 1_544 9.0(11)
Pb1 O2 C1 C2 1_544 -168.2(10)
Pb1 O1 C1 O2 1_544 -10.5(12)
Pb1 O1 C1 C2 1_544 166.9(9)
O2 C1 C2 C7 . 177.6(12)
O1 C1 C2 C7 . 0.3(17)
Pb1 C1 C2 C7 1_544 46(4)
O2 C1 C2 C3 . 0.8(19)
O1 C1 C2 C3 . -176.6(11)
Pb1 C1 C2 C3 1_544 -130(3)
C7 C2 C3 C4 . -1.4(17)
C1 C2 C3 C4 . 175.5(11)
C2 C3 C4 C5 . 0.4(16)
C3 C4 C5 C6 . 0.7(15)
C4 C5 C6 C7 . -0.7(13)
C4 C5 C6 C8 . 180.0(8)
C5 C6 C7 C2 . -0.4(14)
C8 C6 C7 C2 . 179.0(9)
C3 C2 C7 C6 . 1.4(16)
C1 C2 C7 C6 . -175.6(10)
C7 C6 C8 C9 . -151.5(8)
C5 C6 C8 C9 . 27.9(12)
C7 C6 C8 C12 . 28.4(12)
C5 C6 C8 C12 . -152.2(8)
C12 C8 C9 C10 . -0.6(12)
C6 C8 C9 C10 . 179.3(8)
C11 N1 C10 C9 . -0.4(15)
Pb1 N1 C10 C9 . -167.5(7)
C8 C9 C10 N1 . 0.8(15)
C10 N1 C11 C12 . -0.1(14)
Pb1 N1 C11 C12 . 167.3(7)
N1 C11 C12 C8 . 0.2(14)
C9 C8 C12 C11 . 0.2(12)
C6 C8 C12 C11 . -179.7(8)
